data_7709321
loop_
_publ_author_name
'Xue, Man-Man'
'Chang, Jiarui'
'Zhang, Jie'
'Chen, Xuenian'

_publ_section_title
;
 Platinum thiolate complexes supported by PBP and POCOP pincer ligands as
 efficient catalysts for the hydrosilylation of carbonyl compounds
;
_journal_name_full 'Dalton Transactions'
_journal_paper_doi 10.1039/D1DT04179G
_journal_year 2022
_chemical_formula_moiety 'C30 H45 B N2 P2 Pt S'
_chemical_formula_sum 'C30 H45 B N2 P2 Pt S'
_chemical_formula_weight 733.58
_chemical_name_systematic tBu-PBP-Pt-SPh
_space_group_crystal_system monoclinic
_space_group_IT_number 14
_space_group_name_Hall '-P 2yn'
_space_group_name_H-M_alt 'P 1 21/n 1'
_atom_sites_solution_hydrogens geom
_atom_sites_solution_primary iterative
_audit_creation_date 2021-11-11
_audit_creation_method
;
Olex2 1.2
(compiled 2018.05.29 svn.r3508 for OlexSys, GUI svn.r5506)
;
_audit_update_record
;
2021-11-27 deposited with the CCDC.	2022-01-04 downloaded from the CCDC.
;
_cell_angle_alpha 90
_cell_angle_beta 103.5780(10)
_cell_angle_gamma 90
_cell_formula_units_Z 4
_cell_length_a 12.87340(10)
_cell_length_b 17.4918(2)
_cell_length_c 14.8878(2)
_cell_measurement_reflns_used 9059
_cell_measurement_temperature 293(2)
_cell_measurement_theta_max 71.4500
_cell_measurement_theta_min 4.1200
_cell_volume 3258.72(6)
_computing_cell_refinement 'CrysAlisPro 1.171.40.53 (Rigaku OD, 2019)'
_computing_data_collection 'CrysAlisPro 1.171.40.53 (Rigaku OD, 2019)'
_computing_data_reduction 'CrysAlisPro 1.171.40.53 (Rigaku OD, 2019)'
_computing_molecular_graphics 'Olex2 (Dolomanov et al., 2009)'
_computing_publication_material 'Olex2 (Dolomanov et al., 2009)'
_computing_structure_refinement 'ShelXL (Sheldrick, 2015)'
_computing_structure_solution 'olex2.solve (Bourhis et al., 2015)'
_diffrn_ambient_temperature 293(2)
_diffrn_detector 'CCD plate'
_diffrn_detector_area_resol_mean 8.0521
_diffrn_detector_type EosS2
_diffrn_measured_fraction_theta_full 0.999
_diffrn_measured_fraction_theta_max 0.977
_diffrn_measurement_details
;
List of Runs (angles in degrees, time in seconds):

  # Type    Start    End  Width  t~exp~   \w     \q     \k     \f   Frames
#--------------------------------------------------------------------------
  1  \w   -100.00 -48.00   1.00    1.00    --  -35.62 -76.00   5.00   52
  2  \w    -62.00  29.00   1.00    1.00    --  -35.62  76.00 132.00   91
  3  \w    -39.00 -12.00   1.00    1.00    --  -35.62 -76.00   5.00   27
  4  \w     35.00  62.00   1.00    1.00    --   35.62 -76.00   5.00   27
  5  \w     94.00 172.00   1.00    2.06    --  107.12  76.00 132.00   78
  6  \w     43.00 121.00   1.00    2.06    --  107.12 -76.00   5.00   78
  7  \w     62.00 108.00   1.00    1.00    --   35.62-178.00 -30.00   46
  8  \w      2.00  75.00   1.00    1.00    --   35.62 -99.00-150.00   73
  9  \w     32.00  57.00   1.00    1.00    --   35.62  76.00 132.00   25
 10  \w      3.00  75.00   1.00    1.00    --   35.62 -99.00 -30.00   72
 11  \w     88.00 166.00   1.00    2.06    --  107.12  77.00  90.00   78
 12  \w     88.00 115.00   1.00    2.06    --  107.12 -30.00 -30.00   27
 13  \w     37.00  94.00   1.00    2.06    --  107.12 -30.00-180.00   57
 14  \w    150.00 176.00   1.00    2.06    --  107.12  45.00 -90.00   26
 15  \w     41.00 110.00   1.00    2.06    --  107.12-111.00   0.00   69
 16  \w     38.00  69.00   1.00    2.06    --  107.12 -95.00 150.00   31
 17  \w     75.00 101.00   1.00    2.06    --  107.12 -95.00-180.00   26
 18  \w     80.00 149.00   1.00    2.06    --  107.12 178.00  30.00   69
;
_diffrn_measurement_device 'four-circle diffractometer'
_diffrn_measurement_device_type 'SuperNova, Dual, Cu at home/near, EosS2'
_diffrn_measurement_method '\w scans'
_diffrn_orient_matrix_type 'CrysAlisPro convention (1999,Acta A55,543-557)'
_diffrn_orient_matrix_UB_11 -0.1036254000
_diffrn_orient_matrix_UB_12 -0.0268836000
_diffrn_orient_matrix_UB_13 0.0251150000
_diffrn_orient_matrix_UB_21 0.0606019000
_diffrn_orient_matrix_UB_22 -0.0680070000
_diffrn_orient_matrix_UB_23 0.0538524000
_diffrn_orient_matrix_UB_31 0.0273071000
_diffrn_orient_matrix_UB_32 0.0491044000
_diffrn_orient_matrix_UB_33 0.0882991000
_diffrn_radiation_monochromator mirror
_diffrn_radiation_probe x-ray
_diffrn_radiation_type CuK\a
_diffrn_radiation_wavelength 1.54184
_diffrn_reflns_av_R_equivalents 0.0423
_diffrn_reflns_av_unetI/netI 0.0539
_diffrn_reflns_Laue_measured_fraction_full 0.999
_diffrn_reflns_Laue_measured_fraction_max 0.977
_diffrn_reflns_limit_h_max 14
_diffrn_reflns_limit_h_min -15
_diffrn_reflns_limit_k_max 21
_diffrn_reflns_limit_k_min -16
_diffrn_reflns_limit_l_max 18
_diffrn_reflns_limit_l_min -14
_diffrn_reflns_number 13424
_diffrn_reflns_point_group_measured_fraction_full 0.999
_diffrn_reflns_point_group_measured_fraction_max 0.977
_diffrn_reflns_theta_full 67.684
_diffrn_reflns_theta_max 71.580
_diffrn_reflns_theta_min 3.965
_diffrn_source 'micro-focus sealed X-ray tube'
_diffrn_source_type 'SuperNova (Cu) X-ray Source'
_exptl_absorpt_coefficient_mu 9.727
_exptl_absorpt_correction_T_max 1.00000
_exptl_absorpt_correction_T_min 0.04791
_exptl_absorpt_correction_type multi-scan
_exptl_absorpt_process_details
;
CrysAlisPro 1.171.40.53 (Rigaku Oxford Diffraction, 2019)
Empirical absorption correction using spherical harmonics,
 implemented in SCALE3 ABSPACK scaling algorithm.
;
_exptl_crystal_colour 'clear light colourless'
_exptl_crystal_colour_lustre clear
_exptl_crystal_colour_modifier light
_exptl_crystal_colour_primary colourless
_exptl_crystal_density_diffrn 1.495
_exptl_crystal_description plate
_exptl_crystal_F_000 1472
_exptl_crystal_size_max 0.1
_exptl_crystal_size_mid 0.05
_exptl_crystal_size_min 0.05
_refine_diff_density_max 2.040
_refine_diff_density_min -1.963
_refine_diff_density_rms 0.208
_refine_ls_extinction_method none
_refine_ls_goodness_of_fit_ref 1.158
_refine_ls_hydrogen_treatment constr
_refine_ls_matrix_type full
_refine_ls_number_parameters 346
_refine_ls_number_reflns 6216
_refine_ls_number_restraints 0
_refine_ls_restrained_S_all 1.158
_refine_ls_R_factor_all 0.0632
_refine_ls_R_factor_gt 0.0567
_refine_ls_shift/su_max 0.000
_refine_ls_shift/su_mean 0.000
_refine_ls_structure_factor_coef Fsqd
_refine_ls_weighting_details 'w=1/[\s^2^(Fo^2^)+(0.0916P)^2^+12.3689P] where P=(Fo^2^+2Fc^2^)/3'
_refine_ls_weighting_scheme calc
_refine_ls_wR_factor_gt 0.1682
_refine_ls_wR_factor_ref 0.1732
_reflns_Friedel_coverage 0.000
_reflns_number_gt 5512
_reflns_number_total 6216
_reflns_threshold_expression 'I > 2\s(I)'
_cod_data_source_file d1dt04179g2.cif
_cod_data_source_block 20201224-xmm
_cod_database_code 7709321
_shelx_shelxl_version_number 2016/6
_chemical_oxdiff_formula 'C1 N1 B1 S1 Pt1 '
_shelx_space_group_comment
;
The symmetry employed for this shelxl refinement is uniquely defined
by the following loop, which should always be used as a source of
symmetry information in preference to the above space-group names.
They are only intended as comments.
;
_shelx_estimated_absorpt_t_max 0.642
_shelx_estimated_absorpt_t_min 0.443
_diffrn_oxdiff_digest_frames
;
01865b6632044759b0609f9898bbadb80f00035547b
;
_reflns_odcompleteness_completeness 99.95
_reflns_odcompleteness_iscentric 1
_reflns_odcompleteness_theta 66.97
_olex2_refinement_description
;
1. Fixed Uiso
 At 1.2 times of:
  All C(H) groups, All C(H,H) groups
 At 1.5 times of:
  All C(H,H,H) groups
2.a Secondary CH2 refined with riding coordinates:
 C1(H1A,H1B), C2(H2A,H2B)
2.b Aromatic/amide H refined with riding coordinates:
 C30(H30), C29(H29), C26(H26), C27(H27), C28(H28)
2.c Idealised Me refined as rotating group:
 C16(H16A,H16B,H16C), C19(H19A,H19B,H19C), C24(H24A,H24B,H24C), C14(H14A,H14B,
 H14C), C12(H12A,H12B,H12C), C20(H20A,H20B,H20C), C23(H23A,H23B,H23C), C10(H10A,
 H10B,H10C), C11(H11A,H11B,H11C), C15(H15A,H15B,H15C), C22(H22A,H22B,H22C),
 C18(H18A,H18B,H18C)
;
_olex2_submission_special_instructions 'No special instructions were received'
_oxdiff_exptl_absorpt_empirical_details
;
Empirical correction (ABSPACK) includes:
- Absorption correction using spherical harmonics
- Frame scaling
;
_oxdiff_exptl_absorpt_empirical_full_max 14.155
_oxdiff_exptl_absorpt_empirical_full_min 0.469

loop_
_space_group_symop_operation_xyz
'x, y, z'
'-x+1/2, y+1/2, -z+1/2'
'-x, -y, -z'
'x-1/2, -y-1/2, z-1/2'

loop_
_atom_site_label
_atom_site_type_symbol
_atom_site_fract_x
_atom_site_fract_y
_atom_site_fract_z
_atom_site_U_iso_or_equiv
_atom_site_adp_type
_atom_site_occupancy
_atom_site_site_symmetry_order
_atom_site_calc_flag
_atom_site_refinement_flags_posn
_atom_site_refinement_flags_adp
_atom_site_refinement_flags_occupancy
_atom_site_disorder_assembly
_atom_site_disorder_group
Pt1 Pt 0.43176(2) 0.77270(2) 0.49648(2) 0.02977(15) Uani 1 1 d . . . . .
P2 P 0.61450(14) 0.79056(12) 0.51956(14) 0.0307(4) Uani 1 1 d . . . . .
P1 P 0.26294(14) 0.79131(13) 0.52255(14) 0.0325(4) Uani 1 1 d . . . . .
S1 S 0.36653(18) 0.7021(2) 0.35255(18) 0.0606(7) Uani 1 1 d . . . . .
N1 N 0.3885(5) 0.8728(4) 0.6536(5) 0.0362(15) Uani 1 1 d . . . . .
N2 N 0.5659(5) 0.8637(4) 0.6600(5) 0.0359(15) Uani 1 1 d . . . . .
C3 C 0.4424(7) 0.9161(5) 0.7275(6) 0.0367(17) Uani 1 1 d . . . . .
C1 C 0.2759(6) 0.8678(5) 0.6123(6) 0.0393(18) Uani 1 1 d . . . . .
H1A H 0.248970 0.916113 0.584331 0.047 Uiso 1 1 calc R . . . .
H1B H 0.236601 0.854187 0.658150 0.047 Uiso 1 1 calc R . . . .
C2 C 0.6613(6) 0.8386(5) 0.6346(6) 0.0408(19) Uani 1 1 d . . . . .
H2A H 0.700835 0.803088 0.680071 0.049 Uiso 1 1 calc R . . . .
H2B H 0.707045 0.881801 0.629918 0.049 Uiso 1 1 calc R . . . .
C21 C 0.1543(7) 0.8296(7) 0.4250(6) 0.050(2) Uani 1 1 d . . . . .
B1 B 0.4646(7) 0.8396(5) 0.6089(6) 0.0324(18) Uani 1 1 d . . . . .
C25 C 0.4422(6) 0.6260(5) 0.3245(5) 0.0366(18) Uani 1 1 d . . . . .
C8 C 0.5532(7) 0.9123(5) 0.7320(5) 0.0371(17) Uani 1 1 d . . . . .
C30 C 0.4775(7) 0.6281(6) 0.2427(6) 0.046(2) Uani 1 1 d . . . . .
H30 H 0.462790 0.670797 0.204570 0.055 Uiso 1 1 calc R . . . .
C7 C 0.6276(8) 0.9505(6) 0.7985(7) 0.049(2) Uani 1 1 d . . . . .
C17 C 0.2188(7) 0.7066(6) 0.5830(7) 0.045(2) Uani 1 1 d . . . . .
C13 C 0.7047(6) 0.7057(5) 0.5310(7) 0.042(2) Uani 1 1 d . . . . .
C4 C 0.4042(8) 0.9589(5) 0.7922(7) 0.047(2) Uani 1 1 d . . . . .
C9 C 0.6438(8) 0.8640(6) 0.4373(6) 0.048(2) Uani 1 1 d . . . . .
C5 C 0.4791(9) 0.9979(6) 0.8608(7) 0.056(3) Uani 1 1 d . . . . .
C29 C 0.5339(9) 0.5680(7) 0.2176(7) 0.061(3) Uani 1 1 d . . . . .
H29 H 0.558405 0.571332 0.163666 0.073 Uiso 1 1 calc R . . . .
C16 C 0.8210(7) 0.7208(6) 0.5853(9) 0.059(3) Uani 1 1 d . . . . .
H16A H 0.847168 0.766449 0.562502 0.088 Uiso 1 1 calc GR . . . .
H16B H 0.865214 0.678282 0.577456 0.088 Uiso 1 1 calc GR . . . .
H16C H 0.822676 0.726886 0.649744 0.088 Uiso 1 1 calc GR . . . .
C19 C 0.2993(9) 0.6980(7) 0.6751(8) 0.064(3) Uani 1 1 d . . . . .
H19A H 0.368495 0.687179 0.664433 0.095 Uiso 1 1 calc GR . . . .
H19B H 0.277837 0.656797 0.709333 0.095 Uiso 1 1 calc GR . . . .
H19C H 0.302355 0.744600 0.709710 0.095 Uiso 1 1 calc GR . . . .
C24 C 0.2132(9) 0.8876(8) 0.3748(7) 0.064(3) Uani 1 1 d . . . . .
H24A H 0.252111 0.923521 0.418893 0.097 Uiso 1 1 calc GR . . . .
H24B H 0.161897 0.914391 0.328309 0.097 Uiso 1 1 calc GR . . . .
H24C H 0.262018 0.860554 0.346436 0.097 Uiso 1 1 calc GR . . . .
C6 C 0.5881(9) 0.9937(6) 0.8629(8) 0.059(3) Uani 1 1 d . . . . .
C14 C 0.7096(8) 0.6732(7) 0.4358(8) 0.063(3) Uani 1 1 d . . . . .
H14A H 0.638399 0.668492 0.397878 0.094 Uiso 1 1 calc GR . . . .
H14B H 0.743061 0.623873 0.443632 0.094 Uiso 1 1 calc GR . . . .
H14C H 0.750204 0.707115 0.406525 0.094 Uiso 1 1 calc GR . . . .
C12 C 0.5843(10) 0.9375(6) 0.4552(9) 0.065(3) Uani 1 1 d . . . . .
H12A H 0.512698 0.924674 0.458327 0.098 Uiso 1 1 calc GR . . . .
H12B H 0.582118 0.973140 0.405780 0.098 Uiso 1 1 calc GR . . . .
H12C H 0.621192 0.960108 0.512580 0.098 Uiso 1 1 calc GR . . . .
C20 C 0.1065(8) 0.7166(7) 0.5986(9) 0.064(3) Uani 1 1 d . . . . .
H20A H 0.104143 0.761948 0.634477 0.096 Uiso 1 1 calc GR . . . .
H20B H 0.088560 0.673021 0.631091 0.096 Uiso 1 1 calc GR . . . .
H20C H 0.056120 0.721246 0.540042 0.096 Uiso 1 1 calc GR . . . .
C26 C 0.4621(9) 0.5606(7) 0.3757(7) 0.058(3) Uani 1 1 d . . . . .
H26 H 0.436285 0.555970 0.428723 0.070 Uiso 1 1 calc R . . . .
C23 C 0.0659(8) 0.8732(8) 0.4564(8) 0.068(3) Uani 1 1 d . . . . .
H23A H 0.033684 0.840320 0.493773 0.102 Uiso 1 1 calc GR . . . .
H23B H 0.012738 0.889423 0.403210 0.102 Uiso 1 1 calc GR . . . .
H23C H 0.095988 0.917068 0.491780 0.102 Uiso 1 1 calc GR . . . .
C10 C 0.5941(10) 0.8376(8) 0.3374(6) 0.065(3) Uani 1 1 d . . . . .
H10A H 0.643786 0.805355 0.316300 0.097 Uiso 1 1 calc GR . . . .
H10B H 0.578006 0.881504 0.297816 0.097 Uiso 1 1 calc GR . . . .
H10C H 0.529546 0.809684 0.336025 0.097 Uiso 1 1 calc GR . . . .
C11 C 0.7615(9) 0.8823(7) 0.4487(9) 0.069(3) Uani 1 1 d . . . . .
H11A H 0.790560 0.900737 0.510226 0.104 Uiso 1 1 calc GR . . . .
H11B H 0.769315 0.920809 0.404854 0.104 Uiso 1 1 calc GR . . . .
H11C H 0.798921 0.836919 0.438325 0.104 Uiso 1 1 calc GR . . . .
C15 C 0.6544(9) 0.6456(6) 0.5833(9) 0.063(3) Uani 1 1 d . . . . .
H15A H 0.644131 0.667371 0.639811 0.095 Uiso 1 1 calc GR . . . .
H15B H 0.700899 0.602162 0.597101 0.095 Uiso 1 1 calc GR . . . .
H15C H 0.586613 0.629874 0.545613 0.095 Uiso 1 1 calc GR . . . .
C22 C 0.1056(9) 0.7658(8) 0.3596(8) 0.067(3) Uani 1 1 d . . . . .
H22A H 0.160795 0.740377 0.337442 0.101 Uiso 1 1 calc GR . . . .
H22B H 0.054020 0.786813 0.308234 0.101 Uiso 1 1 calc GR . . . .
H22C H 0.071079 0.729797 0.391665 0.101 Uiso 1 1 calc GR . . . .
C27 C 0.5203(10) 0.5008(7) 0.3501(9) 0.069(3) Uani 1 1 d . . . . .
H27 H 0.536107 0.458164 0.388221 0.082 Uiso 1 1 calc R . . . .
C18 C 0.2236(10) 0.6344(7) 0.5248(9) 0.073(3) Uani 1 1 d . . . . .
H18A H 0.169054 0.637127 0.468448 0.109 Uiso 1 1 calc GR . . . .
H18B H 0.212326 0.589955 0.559045 0.109 Uiso 1 1 calc GR . . . .
H18C H 0.292418 0.631236 0.510470 0.109 Uiso 1 1 calc GR . . . .
C28 C 0.5545(10) 0.5035(7) 0.2707(9) 0.068(3) Uani 1 1 d . . . . .
H28 H 0.590952 0.462493 0.252800 0.081 Uiso 1 1 calc R . . . .

loop_
_atom_site_aniso_label
_atom_site_aniso_U_11
_atom_site_aniso_U_22
_atom_site_aniso_U_33
_atom_site_aniso_U_23
_atom_site_aniso_U_13
_atom_site_aniso_U_12
Pt1 0.0187(2) 0.0406(2) 0.0297(2) -0.00246(12) 0.00502(13) 0.00060(11)
P2 0.0177(8) 0.0362(10) 0.0382(10) 0.0003(8) 0.0064(7) -0.0003(7)
P1 0.0173(8) 0.0438(10) 0.0370(10) -0.0029(9) 0.0075(7) 0.0002(7)
S1 0.0316(10) 0.095(2) 0.0501(13) -0.0324(14) -0.0013(9) 0.0097(12)
N1 0.026(3) 0.047(4) 0.036(3) -0.003(3) 0.009(3) 0.003(3)
N2 0.029(3) 0.043(4) 0.035(3) -0.010(3) 0.005(3) 0.001(3)
C3 0.042(4) 0.035(4) 0.033(4) 0.005(3) 0.008(3) 0.006(3)
C1 0.026(4) 0.042(4) 0.050(5) -0.004(4) 0.010(3) 0.006(3)
C2 0.021(3) 0.052(5) 0.050(5) -0.002(4) 0.008(3) -0.004(3)
C21 0.026(4) 0.078(7) 0.043(5) -0.008(5) 0.001(3) 0.014(4)
B1 0.033(4) 0.037(4) 0.028(4) -0.008(4) 0.008(3) -0.004(4)
C25 0.030(4) 0.053(5) 0.024(4) -0.008(3) 0.002(3) -0.007(3)
C8 0.039(4) 0.037(4) 0.030(4) 0.005(3) -0.001(3) 0.002(3)
C30 0.046(5) 0.059(6) 0.034(4) 0.008(4) 0.013(4) 0.007(4)
C7 0.052(5) 0.043(5) 0.045(5) -0.005(4) -0.006(4) 0.002(4)
C17 0.036(4) 0.052(5) 0.051(5) -0.007(4) 0.016(4) -0.007(4)
C13 0.022(3) 0.038(4) 0.061(6) -0.006(4) 0.001(3) 0.007(3)
C4 0.057(5) 0.038(5) 0.049(5) 0.002(4) 0.017(4) 0.012(4)
C9 0.049(5) 0.053(5) 0.047(5) 0.014(4) 0.019(4) 0.003(4)
C5 0.081(7) 0.041(5) 0.042(5) -0.008(4) 0.005(5) 0.015(5)
C29 0.061(6) 0.071(7) 0.055(6) -0.005(5) 0.024(5) 0.014(5)
C16 0.023(4) 0.061(6) 0.087(8) -0.010(5) 0.001(5) 0.012(4)
C19 0.063(6) 0.063(7) 0.069(7) 0.015(6) 0.025(5) 0.013(6)
C24 0.054(6) 0.089(8) 0.049(6) 0.023(6) 0.010(5) 0.019(6)
C6 0.075(7) 0.040(5) 0.051(6) -0.004(4) -0.004(5) 0.006(5)
C14 0.037(5) 0.065(7) 0.085(8) -0.021(6) 0.014(5) 0.007(5)
C12 0.079(8) 0.040(5) 0.079(8) 0.015(5) 0.023(6) 0.007(5)
C20 0.038(5) 0.084(8) 0.076(8) 0.008(6) 0.028(5) -0.008(5)
C26 0.064(6) 0.071(7) 0.040(5) 0.021(5) 0.013(4) -0.011(5)
C23 0.035(5) 0.102(9) 0.067(7) -0.003(7) 0.011(4) 0.025(6)
C10 0.084(8) 0.082(8) 0.033(5) 0.005(5) 0.025(5) -0.001(6)
C11 0.058(6) 0.069(7) 0.090(8) 0.012(7) 0.037(6) -0.013(6)
C15 0.061(6) 0.047(6) 0.079(8) 0.018(5) 0.010(6) 0.006(5)
C22 0.034(5) 0.107(10) 0.052(6) -0.011(6) -0.006(4) 0.003(5)
C27 0.074(7) 0.047(6) 0.079(8) 0.012(6) 0.005(6) -0.003(5)
C18 0.080(8) 0.056(6) 0.094(9) -0.024(6) 0.044(7) -0.023(6)
C28 0.068(7) 0.052(6) 0.083(8) -0.013(6) 0.021(6) 0.010(5)

loop_
_atom_type_symbol
_atom_type_description
_atom_type_scat_dispersion_real
_atom_type_scat_dispersion_imag
_atom_type_scat_source
C C 0.0181 0.0091 'International Tables Vol C Tables 4.2.6.8 and 6.1.1.4'
H H 0.0000 0.0000 'International Tables Vol C Tables 4.2.6.8 and 6.1.1.4'
B B 0.0090 0.0039 'International Tables Vol C Tables 4.2.6.8 and 6.1.1.4'
N N 0.0311 0.0180 'International Tables Vol C Tables 4.2.6.8 and 6.1.1.4'
P P 0.2955 0.4335 'International Tables Vol C Tables 4.2.6.8 and 6.1.1.4'
Pt Pt -4.5932 6.9264 'International Tables Vol C Tables 4.2.6.8 and 6.1.1.4'
S S 0.3331 0.5567 'International Tables Vol C Tables 4.2.6.8 and 6.1.1.4'

loop_
_geom_angle_atom_site_label_1
_geom_angle_atom_site_label_2
_geom_angle_atom_site_label_3
_geom_angle
_geom_angle_site_symmetry_1
_geom_angle_site_symmetry_3
_geom_angle_publ_flag
P2 Pt1 P1 156.22(8) . . ?
P2 Pt1 S1 109.02(8) . . ?
P1 Pt1 S1 94.30(8) . . ?
B1 Pt1 P2 77.8(3) . . ?
B1 Pt1 P1 78.5(3) . . ?
B1 Pt1 S1 171.3(3) . . ?
C2 P2 Pt1 107.0(2) . . ?
C13 P2 Pt1 119.6(3) . . ?
C13 P2 C2 102.3(4) . . ?
C13 P2 C9 112.9(4) . . ?
C9 P2 Pt1 110.4(3) . . ?
C9 P2 C2 102.6(4) . . ?
C1 P1 Pt1 106.9(3) . . ?
C1 P1 C21 102.8(4) . . ?
C1 P1 C17 101.9(4) . . ?
C21 P1 Pt1 118.4(3) . . ?
C21 P1 C17 113.2(5) . . ?
C17 P1 Pt1 111.6(3) . . ?
C25 S1 Pt1 119.7(3) . . ?
C3 N1 C1 129.9(7) . . ?
C3 N1 B1 108.8(6) . . ?
B1 N1 C1 120.5(7) . . ?
B1 N2 C2 120.4(7) . . ?
C8 N2 C2 130.1(7) . . ?
C8 N2 B1 109.5(7) . . ?
N1 C3 C8 108.9(7) . . ?
N1 C3 C4 130.6(8) . . ?
C4 C3 C8 120.5(8) . . ?
P1 C1 H1A 110.7 . . ?
P1 C1 H1B 110.7 . . ?
N1 C1 P1 105.1(5) . . ?
N1 C1 H1A 110.7 . . ?
N1 C1 H1B 110.7 . . ?
H1A C1 H1B 108.8 . . ?
P2 C2 H2A 110.7 . . ?
P2 C2 H2B 110.7 . . ?
N2 C2 P2 105.4(5) . . ?
N2 C2 H2A 110.7 . . ?
N2 C2 H2B 110.7 . . ?
H2A C2 H2B 108.8 . . ?
C24 C21 P1 104.1(6) . . ?
C23 C21 P1 114.3(7) . . ?
C23 C21 C24 107.7(10) . . ?
C22 C21 P1 110.6(8) . . ?
C22 C21 C24 110.2(9) . . ?
C22 C21 C23 109.7(9) . . ?
N1 B1 Pt1 126.3(6) . . ?
N2 B1 Pt1 127.8(6) . . ?
N2 B1 N1 105.9(7) . . ?
C30 C25 S1 119.9(7) . . ?
C26 C25 S1 123.1(7) . . ?
C26 C25 C30 116.8(9) . . ?
N2 C8 C3 106.8(7) . . ?
C7 C8 N2 130.9(8) . . ?
C7 C8 C3 122.3(8) . . ?
C25 C30 H30 119.5 . . ?
C29 C30 C25 121.1(9) . . ?
C29 C30 H30 119.5 . . ?
C8 C7 C6 116.6(9) . . ?
C19 C17 P1 106.9(7) . . ?
C19 C17 C20 110.1(9) . . ?
C19 C17 C18 108.5(10) . . ?
C20 C17 P1 112.6(8) . . ?
C20 C17 C18 110.1(9) . . ?
C18 C17 P1 108.5(7) . . ?
C16 C13 P2 114.7(6) . . ?
C14 C13 P2 111.5(7) . . ?
C14 C13 C16 107.5(8) . . ?
C15 C13 P2 105.2(6) . . ?
C15 C13 C16 108.8(9) . . ?
C15 C13 C14 109.0(9) . . ?
C3 C4 C5 118.0(9) . . ?
C12 C9 P2 105.8(6) . . ?
C10 C9 P2 108.9(7) . . ?
C10 C9 C12 107.6(9) . . ?
C11 C9 P2 114.8(7) . . ?
C11 C9 C12 109.0(9) . . ?
C11 C9 C10 110.3(9) . . ?
C6 C5 C4 120.3(9) . . ?
C30 C29 H29 119.5 . . ?
C28 C29 C30 121.0(10) . . ?
C28 C29 H29 119.5 . . ?
C13 C16 H16A 109.5 . . ?
C13 C16 H16B 109.5 . . ?
C13 C16 H16C 109.5 . . ?
H16A C16 H16B 109.5 . . ?
H16A C16 H16C 109.5 . . ?
H16B C16 H16C 109.5 . . ?
C17 C19 H19A 109.5 . . ?
C17 C19 H19B 109.5 . . ?
C17 C19 H19C 109.5 . . ?
H19A C19 H19B 109.5 . . ?
H19A C19 H19C 109.5 . . ?
H19B C19 H19C 109.5 . . ?
C21 C24 H24A 109.5 . . ?
C21 C24 H24B 109.5 . . ?
C21 C24 H24C 109.5 . . ?
H24A C24 H24B 109.5 . . ?
H24A C24 H24C 109.5 . . ?
H24B C24 H24C 109.5 . . ?
C5 C6 C7 122.3(9) . . ?
C13 C14 H14A 109.5 . . ?
C13 C14 H14B 109.5 . . ?
C13 C14 H14C 109.5 . . ?
H14A C14 H14B 109.5 . . ?
H14A C14 H14C 109.5 . . ?
H14B C14 H14C 109.5 . . ?
C9 C12 H12A 109.5 . . ?
C9 C12 H12B 109.5 . . ?
C9 C12 H12C 109.5 . . ?
H12A C12 H12B 109.5 . . ?
H12A C12 H12C 109.5 . . ?
H12B C12 H12C 109.5 . . ?
C17 C20 H20A 109.5 . . ?
C17 C20 H20B 109.5 . . ?
C17 C20 H20C 109.5 . . ?
H20A C20 H20B 109.5 . . ?
H20A C20 H20C 109.5 . . ?
H20B C20 H20C 109.5 . . ?
C25 C26 H26 119.3 . . ?
C25 C26 C27 121.4(10) . . ?
C27 C26 H26 119.3 . . ?
C21 C23 H23A 109.5 . . ?
C21 C23 H23B 109.5 . . ?
C21 C23 H23C 109.5 . . ?
H23A C23 H23B 109.5 . . ?
H23A C23 H23C 109.5 . . ?
H23B C23 H23C 109.5 . . ?
C9 C10 H10A 109.5 . . ?
C9 C10 H10B 109.5 . . ?
C9 C10 H10C 109.5 . . ?
H10A C10 H10B 109.5 . . ?
H10A C10 H10C 109.5 . . ?
H10B C10 H10C 109.5 . . ?
C9 C11 H11A 109.5 . . ?
C9 C11 H11B 109.5 . . ?
C9 C11 H11C 109.5 . . ?
H11A C11 H11B 109.5 . . ?
H11A C11 H11C 109.5 . . ?
H11B C11 H11C 109.5 . . ?
C13 C15 H15A 109.5 . . ?
C13 C15 H15B 109.5 . . ?
C13 C15 H15C 109.5 . . ?
H15A C15 H15B 109.5 . . ?
H15A C15 H15C 109.5 . . ?
H15B C15 H15C 109.5 . . ?
C21 C22 H22A 109.5 . . ?
C21 C22 H22B 109.5 . . ?
C21 C22 H22C 109.5 . . ?
H22A C22 H22B 109.5 . . ?
H22A C22 H22C 109.5 . . ?
H22B C22 H22C 109.5 . . ?
C26 C27 H27 119.4 . . ?
C28 C27 C26 121.2(11) . . ?
C28 C27 H27 119.4 . . ?
C17 C18 H18A 109.5 . . ?
C17 C18 H18B 109.5 . . ?
C17 C18 H18C 109.5 . . ?
H18A C18 H18B 109.5 . . ?
H18A C18 H18C 109.5 . . ?
H18B C18 H18C 109.5 . . ?
C29 C28 H28 120.8 . . ?
C27 C28 C29 118.4(11) . . ?
C27 C28 H28 120.8 . . ?

loop_
_geom_bond_atom_site_label_1
_geom_bond_atom_site_label_2
_geom_bond_distance
_geom_bond_site_symmetry_2
_geom_bond_publ_flag
Pt1 P2 2.3174(17) . ?
Pt1 P1 2.3185(18) . ?
Pt1 S1 2.444(2) . ?
Pt1 B1 2.003(8) . ?
P2 C2 1.876(9) . ?
P2 C13 1.867(8) . ?
P2 C9 1.873(9) . ?
P1 C1 1.870(9) . ?
P1 C21 1.887(9) . ?
P1 C17 1.889(10) . ?
S1 C25 1.757(9) . ?
N1 C3 1.381(11) . ?
N1 C1 1.438(10) . ?
N1 B1 1.431(10) . ?
N2 C2 1.436(10) . ?
N2 B1 1.410(11) . ?
N2 C8 1.408(11) . ?
C3 C8 1.413(12) . ?
C3 C4 1.396(12) . ?
C1 H1A 0.9700 . ?
C1 H1B 0.9700 . ?
C2 H2A 0.9700 . ?
C2 H2B 0.9700 . ?
C21 C24 1.557(16) . ?
C21 C23 1.530(12) . ?
C21 C22 1.517(15) . ?
C25 C30 1.398(11) . ?
C25 C26 1.364(13) . ?
C8 C7 1.378(12) . ?
C30 H30 0.9300 . ?
C30 C29 1.379(14) . ?
C7 C6 1.407(15) . ?
C17 C19 1.519(15) . ?
C17 C20 1.527(13) . ?
C17 C18 1.542(14) . ?
C13 C16 1.547(12) . ?
C13 C14 1.543(14) . ?
C13 C15 1.539(14) . ?
C4 C5 1.405(14) . ?
C9 C12 1.551(14) . ?
C9 C10 1.545(14) . ?
C9 C11 1.518(14) . ?
C5 C6 1.398(16) . ?
C29 H29 0.9300 . ?
C29 C28 1.368(17) . ?
C16 H16A 0.9600 . ?
C16 H16B 0.9600 . ?
C16 H16C 0.9600 . ?
C19 H19A 0.9600 . ?
C19 H19B 0.9600 . ?
C19 H19C 0.9600 . ?
C24 H24A 0.9600 . ?
C24 H24B 0.9600 . ?
C24 H24C 0.9600 . ?
C14 H14A 0.9600 . ?
C14 H14B 0.9600 . ?
C14 H14C 0.9600 . ?
C12 H12A 0.9600 . ?
C12 H12B 0.9600 . ?
C12 H12C 0.9600 . ?
C20 H20A 0.9600 . ?
C20 H20B 0.9600 . ?
C20 H20C 0.9600 . ?
C26 H26 0.9300 . ?
C26 C27 1.391(17) . ?
C23 H23A 0.9600 . ?
C23 H23B 0.9600 . ?
C23 H23C 0.9600 . ?
C10 H10A 0.9600 . ?
C10 H10B 0.9600 . ?
C10 H10C 0.9600 . ?
C11 H11A 0.9600 . ?
C11 H11B 0.9600 . ?
C11 H11C 0.9600 . ?
C15 H15A 0.9600 . ?
C15 H15B 0.9600 . ?
C15 H15C 0.9600 . ?
C22 H22A 0.9600 . ?
C22 H22B 0.9600 . ?
C22 H22C 0.9600 . ?
C27 H27 0.9300 . ?
C27 C28 1.355(18) . ?
C18 H18A 0.9600 . ?
C18 H18B 0.9600 . ?
C18 H18C 0.9600 . ?
C28 H28 0.9300 . ?

loop_
_geom_torsion_atom_site_label_1
_geom_torsion_atom_site_label_2
_geom_torsion_atom_site_label_3
_geom_torsion_atom_site_label_4
_geom_torsion
_geom_torsion_site_symmetry_1
_geom_torsion_site_symmetry_2
_geom_torsion_site_symmetry_3
_geom_torsion_site_symmetry_4
_geom_torsion_publ_flag
Pt1 P2 C2 N2 -12.7(7) . . . . ?
Pt1 P2 C13 C16 -155.3(7) . . . . ?
Pt1 P2 C13 C14 82.2(7) . . . . ?
Pt1 P2 C13 C15 -35.8(8) . . . . ?
Pt1 P2 C9 C12 57.6(8) . . . . ?
Pt1 P2 C9 C10 -57.8(8) . . . . ?
Pt1 P2 C9 C11 177.9(7) . . . . ?
Pt1 P1 C1 N1 -16.5(6) . . . . ?
Pt1 P1 C21 C24 -36.5(8) . . . . ?
Pt1 P1 C21 C23 -153.7(8) . . . . ?
Pt1 P1 C21 C22 81.9(8) . . . . ?
Pt1 P1 C17 C19 60.5(7) . . . . ?
Pt1 P1 C17 C20 -178.4(7) . . . . ?
Pt1 P1 C17 C18 -56.3(8) . . . . ?
Pt1 S1 C25 C30 -121.1(6) . . . . ?
Pt1 S1 C25 C26 64.2(9) . . . . ?
S1 C25 C30 C29 -177.8(8) . . . . ?
S1 C25 C26 C27 178.5(8) . . . . ?
N1 C3 C8 N2 -1.5(9) . . . . ?
N1 C3 C8 C7 179.5(8) . . . . ?
N1 C3 C4 C5 -180.0(9) . . . . ?
N2 C8 C7 C6 -178.3(9) . . . . ?
C3 N1 C1 P1 -175.3(7) . . . . ?
C3 N1 B1 Pt1 -178.9(6) . . . . ?
C3 N1 B1 N2 1.1(9) . . . . ?
C3 C8 C7 C6 0.3(14) . . . . ?
C3 C4 C5 C6 0.4(15) . . . . ?
C1 P1 C21 C24 80.9(7) . . . . ?
C1 P1 C21 C23 -36.2(10) . . . . ?
C1 P1 C21 C22 -160.6(7) . . . . ?
C1 P1 C17 C19 -53.2(7) . . . . ?
C1 P1 C17 C20 67.8(8) . . . . ?
C1 P1 C17 C18 -170.0(7) . . . . ?
C1 N1 C3 C8 -169.5(8) . . . . ?
C1 N1 C3 C4 10.8(15) . . . . ?
C1 N1 B1 Pt1 -8.0(12) . . . . ?
C1 N1 B1 N2 172.0(7) . . . . ?
C2 P2 C13 C16 -37.3(9) . . . . ?
C2 P2 C13 C14 -159.8(7) . . . . ?
C2 P2 C13 C15 82.2(7) . . . . ?
C2 P2 C9 C12 -56.2(8) . . . . ?
C2 P2 C9 C10 -171.7(7) . . . . ?
C2 P2 C9 C11 64.1(9) . . . . ?
C2 N2 B1 Pt1 -1.6(12) . . . . ?
C2 N2 B1 N1 178.4(7) . . . . ?
C2 N2 C8 C3 -178.4(8) . . . . ?
C2 N2 C8 C7 0.5(16) . . . . ?
C21 P1 C1 N1 -141.8(6) . . . . ?
C21 P1 C17 C19 -162.9(7) . . . . ?
C21 P1 C17 C20 -41.8(9) . . . . ?
C21 P1 C17 C18 80.3(8) . . . . ?
B1 N1 C3 C8 0.2(9) . . . . ?
B1 N1 C3 C4 -179.5(9) . . . . ?
B1 N1 C1 P1 16.0(10) . . . . ?
B1 N2 C2 P2 9.9(10) . . . . ?
B1 N2 C8 C3 2.2(9) . . . . ?
B1 N2 C8 C7 -178.9(9) . . . . ?
C25 C30 C29 C28 1.8(17) . . . . ?
C25 C26 C27 C28 -3.6(18) . . . . ?
C8 N2 C2 P2 -169.5(7) . . . . ?
C8 N2 B1 Pt1 177.9(6) . . . . ?
C8 N2 B1 N1 -2.1(9) . . . . ?
C8 C3 C4 C5 0.3(13) . . . . ?
C8 C7 C6 C5 0.4(16) . . . . ?
C30 C25 C26 C27 3.6(15) . . . . ?
C30 C29 C28 C27 -1.6(19) . . . . ?
C17 P1 C1 N1 100.7(6) . . . . ?
C17 P1 C21 C24 -169.9(7) . . . . ?
C17 P1 C21 C23 72.9(10) . . . . ?
C17 P1 C21 C22 -51.5(9) . . . . ?
C13 P2 C2 N2 -139.3(6) . . . . ?
C13 P2 C9 C12 -165.6(7) . . . . ?
C13 P2 C9 C10 79.0(8) . . . . ?
C13 P2 C9 C11 -45.3(10) . . . . ?
C4 C3 C8 N2 178.3(8) . . . . ?
C4 C3 C8 C7 -0.7(13) . . . . ?
C4 C5 C6 C7 -0.7(17) . . . . ?
C9 P2 C2 N2 103.6(6) . . . . ?
C9 P2 C13 C16 72.3(9) . . . . ?
C9 P2 C13 C14 -50.2(8) . . . . ?
C9 P2 C13 C15 -168.2(7) . . . . ?
C26 C25 C30 C29 -2.7(14) . . . . ?
C26 C27 C28 C29 2.5(19) . . . . ?

loop_
_smtbx_masks_void_nr
_smtbx_masks_void_average_x
_smtbx_masks_void_average_y
_smtbx_masks_void_average_z
_smtbx_masks_void_volume
_smtbx_masks_void_count_electrons
_smtbx_masks_void_content
1 0.125 0.378 0.250 7.1 0.0 ?
2 0.375 0.878 0.250 7.1 0.0 ?
3 0.625 0.122 0.750 7.1 0.0 ?
4 0.875 0.622 0.750 7.1 0.0 ?
